data_4032433
loop_
_publ_author_name
'Tretyakov, Evgeny V.'
'Fedyushin, Pavel A.'
'Panteleeva, Elena V.'
'Stass, Dmitri V.'
'Bagryanskaya, Irina Yu'
'Beregovaya, Irina V.'
'Bogomyakov, Artem S.'

_publ_section_title
;
 Substitution of a Fluorine Atom in Perfluorobenzonitrile by a Lithiated
 Nitronyl Nitroxide.
;
_journal_issue 8
_journal_name_full 'The Journal of organic chemistry'
_journal_page_first 4179
_journal_page_last 4185
_journal_paper_doi 10.1021/acs.joc.7b00144
_journal_volume 82
_journal_year 2017
_chemical_formula_moiety 'C14 H12 F4 N3 O'
_chemical_formula_sum 'C14 H12 F4 N3 O'
_chemical_formula_weight 314.27
_chemical_melting_point 404
_chemical_name_systematic
; 
 4-(4,4,5,5-Tetramethyl-1-oxyl-4,5-dihydro-1H-imidazol-2-yl)-
 2,3,5,6-tetrafluorobenzonitrile 
;
_space_group_IT_number 73
_symmetry_cell_setting orthorhombic
_symmetry_space_group_name_Hall '-I 2b 2c'
_symmetry_space_group_name_H-M 'I b c a'
_atom_sites_solution_hydrogens geom
_atom_sites_solution_primary direct
_atom_sites_solution_secondary difmap
_audit_creation_method SHELXL-97
_cell_angle_alpha 90.00
_cell_angle_beta 90.00
_cell_angle_gamma 90.00
_cell_formula_units_Z 8
_cell_length_a 10.3528(3)
_cell_length_b 10.8047(3)
_cell_length_c 26.1688(6)
_cell_measurement_reflns_used 6741
_cell_measurement_temperature 296(2)
_cell_measurement_theta_max 25.96
_cell_measurement_theta_min 3.11
_cell_volume 2927.21(14)
_computing_cell_refinement 'Bruker SAINT'
_computing_data_collection 'Bruker APEX2'
_computing_data_reduction 'Bruker SAINT'
_computing_molecular_graphics 'Bruker SHELXTL'
_computing_publication_material 'Bruker SHELXTL'
_computing_structure_refinement 'SHELXL-97 (Sheldrick, 2008)'
_computing_structure_solution 'SHELXS-97 (Sheldrick, 2008)'
_diffrn_ambient_temperature 296(2)
_diffrn_measured_fraction_theta_full 0.999
_diffrn_measured_fraction_theta_max 0.999
_diffrn_measurement_device_type 'Bruker APEX-II CCD'
_diffrn_measurement_method '\f and \w scans'
_diffrn_radiation_monochromator graphite
_diffrn_radiation_source 'sealed tube'
_diffrn_radiation_type MoK\a
_diffrn_radiation_wavelength 0.71073
_diffrn_reflns_av_R_equivalents 0.0500
_diffrn_reflns_av_sigmaI/netI 0.0233
_diffrn_reflns_limit_h_max 11
_diffrn_reflns_limit_h_min -12
_diffrn_reflns_limit_k_max 13
_diffrn_reflns_limit_k_min -13
_diffrn_reflns_limit_l_max 31
_diffrn_reflns_limit_l_min -32
_diffrn_reflns_number 16298
_diffrn_reflns_theta_full 26.03
_diffrn_reflns_theta_max 26.03
_diffrn_reflns_theta_min 1.56
_diffrn_standards_number 0
_exptl_absorpt_coefficient_mu 0.127
_exptl_absorpt_correction_T_max 0.8620
_exptl_absorpt_correction_T_min 0.7836
_exptl_absorpt_correction_type multi-scan
_exptl_absorpt_process_details SADABS
_exptl_crystal_colour orange
_exptl_crystal_density_diffrn 1.426
_exptl_crystal_density_method 'not measured'
_exptl_crystal_description prism
_exptl_crystal_F_000 1288
_exptl_crystal_size_max 0.40
_exptl_crystal_size_mid 0.20
_exptl_crystal_size_min 0.06
_refine_diff_density_max 0.341
_refine_diff_density_min -0.391
_refine_diff_density_rms 0.142
_refine_ls_extinction_coef 0.020(2)
_refine_ls_extinction_expression Fc^*^=kFc[1+0.001xFc^2^\l^3^/sin(2\q)]^-1/4^
_refine_ls_extinction_method SHELXL
_refine_ls_goodness_of_fit_ref 1.032
_refine_ls_hydrogen_treatment constr
_refine_ls_matrix_type full
_refine_ls_number_parameters 109
_refine_ls_number_reflns 1452
_refine_ls_number_restraints 1
_refine_ls_restrained_S_all 1.040
_refine_ls_R_factor_all 0.0773
_refine_ls_R_factor_gt 0.0565
_refine_ls_shift/su_max 0.000
_refine_ls_shift/su_mean 0.000
_refine_ls_structure_factor_coef Fsqd
_refine_ls_weighting_details 'calc w=1/[\s^2^(Fo^2^)+(0.0975P)^2^+0.7773P] where P=(Fo^2^+2Fc^2^)/3'
_refine_ls_weighting_scheme calc
_refine_ls_wR_factor_gt 0.1364
_refine_ls_wR_factor_ref 0.1687
_reflns_number_gt 1167
_reflns_number_total 1452
_reflns_threshold_expression >2sigma(I)
_cod_data_source_file jo7b00144_si_002.cif
_cod_data_source_block 4_paf103
_cod_depositor_comments
;
The following automatic conversions were performed:

'_symmetry_cell_setting' value 'Orthorhombic' changed to
'orthorhombic' according to
/home/data/users/saulius/crontab/automatic-downloads/rss-feeds/ACS/lib/dictionaries/cif_core.dic
dictionary named 'cif_core.dic' version 2.4.2 from 2011-04-26.

Automatic conversion script
Id: cif_fix_values 4973 2017-02-22 13:04:09Z antanas 

 Adding full bibliography for 4032432--4032434.cif.
;
_cod_original_sg_symbol_H-M 'Ibca '
_cod_database_code 4032433

loop_
_symmetry_equiv_pos_as_xyz
'x, y, z'
'x, -y, -z+1/2'
'-x+1/2, y, -z'
'-x, -y+1/2, z'
'x+1/2, y+1/2, z+1/2'
'x+1/2, -y+1/2, -z+1'
'-x+1, y+1/2, -z+1/2'
'-x+1/2, -y+1, z+1/2'
'-x, -y, -z'
'-x, y, z-1/2'
'x-1/2, -y, z'
'x, y-1/2, -z'
'-x+1/2, -y+1/2, -z+1/2'
'-x+1/2, y+1/2, z'
'x, -y+1/2, z+1/2'
'x+1/2, y, -z+1/2'

loop_
_atom_site_label
_atom_site_type_symbol
_atom_site_fract_x
_atom_site_fract_y
_atom_site_fract_z
_atom_site_U_iso_or_equiv
_atom_site_adp_type
_atom_site_occupancy
_atom_site_symmetry_multiplicity
_atom_site_calc_flag
_atom_site_refinement_flags
N1 N 0.10594(15) 0.73426(17) 0.11001(6) 0.0510(5) Uani 1 1 d D
N2 N 0.0000 0.7500 -0.17876(11) 0.0990(14) Uani 1 2 d S
F1 F 0.11885(14) 0.93519(13) 0.02375(5) 0.0670(5) Uani 1 1 d .
F2 F 0.11574(15) 0.93683(15) -0.07879(5) 0.0748(5) Uani 1 1 d .
O1 O 0.21404(19) 0.7089(3) 0.09101(11) 0.0626(9) Uani 0.50 1 d PD
C1 C 0.0000 0.7500 0.08277(10) 0.0492(7) Uani 1 2 d S
C2 C 0.07566(19) 0.7526(2) 0.16507(7) 0.0477(6) Uani 1 1 d .
C3 C 0.0000 0.7500 0.02620(10) 0.0468(7) Uani 1 2 d S
C4 C 0.06092(18) 0.84257(19) -0.00109(8) 0.0490(5) Uani 1 1 d .
C5 C 0.0601(2) 0.8438(2) -0.05371(8) 0.0529(6) Uani 1 1 d .
C6 C 0.0000 0.7500 -0.08068(11) 0.0525(8) Uani 1 2 d S
C7 C 0.0000 0.7500 -0.13560(12) 0.0669(10) Uani 1 2 d S
C8 C 0.1303(3) 0.8789(3) 0.17899(11) 0.0756(8) Uani 1 1 d .
H3 H 0.2219 0.8793 0.1732 0.113 Uiso 1 1 calc R
H2 H 0.1133 0.8959 0.2144 0.113 Uiso 1 1 calc R
H1 H 0.0903 0.9413 0.1582 0.113 Uiso 1 1 calc R
C9 C 0.1419(2) 0.6525(3) 0.19607(9) 0.0701(7) Uani 1 1 d .
H6 H 0.1226 0.6640 0.2316 0.105 Uiso 1 1 calc R
H5 H 0.2336 0.6574 0.1910 0.105 Uiso 1 1 calc R
H4 H 0.1114 0.5728 0.1852 0.105 Uiso 1 1 calc R

loop_
_atom_site_aniso_label
_atom_site_aniso_U_11
_atom_site_aniso_U_22
_atom_site_aniso_U_33
_atom_site_aniso_U_23
_atom_site_aniso_U_13
_atom_site_aniso_U_12
N1 0.0472(10) 0.0685(12) 0.0375(9) -0.0021(7) -0.0007(7) 0.0062(8)
N2 0.079(2) 0.178(4) 0.0400(16) 0.000 0.000 -0.003(2)
F1 0.0755(10) 0.0682(10) 0.0574(8) -0.0071(6) -0.0009(6) -0.0132(7)
F2 0.0824(10) 0.0841(11) 0.0580(8) 0.0181(7) 0.0098(6) -0.0122(8)
O1 0.0404(16) 0.095(2) 0.0526(16) -0.0048(16) 0.0056(12) 0.0027(15)
C1 0.0576(17) 0.0519(16) 0.0380(14) 0.000 0.000 0.0043(13)
C2 0.0447(11) 0.0626(12) 0.0359(10) -0.0047(9) -0.0021(8) 0.0028(9)
C3 0.0446(14) 0.0605(17) 0.0353(13) 0.000 0.000 0.0073(13)
C4 0.0474(10) 0.0566(12) 0.0431(10) -0.0038(9) -0.0002(8) 0.0011(9)
C5 0.0486(11) 0.0649(13) 0.0454(11) 0.0090(9) 0.0060(8) 0.0034(10)
C6 0.0468(16) 0.075(2) 0.0358(14) 0.000 0.000 0.0089(14)
C7 0.0548(18) 0.105(3) 0.0409(17) 0.000 0.000 0.0057(18)
C8 0.0696(16) 0.0812(18) 0.0759(17) -0.0219(14) 0.0004(12) -0.0154(13)
C9 0.0633(14) 0.0970(19) 0.0500(12) 0.0090(12) -0.0064(10) 0.0196(13)

loop_
_atom_type_symbol
_atom_type_description
_atom_type_scat_dispersion_real
_atom_type_scat_dispersion_imag
_atom_type_scat_source
C C 0.0033 0.0016 'International Tables Vol C Tables 4.2.6.8 and 6.1.1.4'
H H 0.0000 0.0000 'International Tables Vol C Tables 4.2.6.8 and 6.1.1.4'
N N 0.0061 0.0033 'International Tables Vol C Tables 4.2.6.8 and 6.1.1.4'
O O 0.0106 0.0060 'International Tables Vol C Tables 4.2.6.8 and 6.1.1.4'
F F 0.0171 0.0103 'International Tables Vol C Tables 4.2.6.8 and 6.1.1.4'

loop_
_geom_angle_atom_site_label_1
_geom_angle_atom_site_label_2
_geom_angle_atom_site_label_3
_geom_angle
_geom_angle_site_symmetry_1
_geom_angle_site_symmetry_3
O1 N1 C1 123.7(2) . .
O1 N1 C2 126.9(2) . .
C1 N1 C2 109.33(16) . .
N1 C1 N1 114.6(2) . 4_565
N1 C1 C3 122.72(12) . .
N1 C1 C3 122.72(12) 4_565 .
N1 C2 C9 109.13(17) . .
N1 C2 C8 105.85(18) . .
C9 C2 C8 110.1(2) . .
N1 C2 C2 101.87(10) . 4_565
C9 C2 C2 115.2(2) . 4_565
C8 C2 C2 113.8(2) . 4_565
C4 C3 C4 117.7(3) 4_565 .
C4 C3 C1 121.13(13) 4_565 .
C4 C3 C1 121.13(13) . .
F1 C4 C5 118.84(18) . .
F1 C4 C3 119.73(19) . .
C5 C4 C3 121.39(19) . .
F2 C5 C4 119.81(19) . .
F2 C5 C6 119.76(18) . .
C4 C5 C6 120.42(19) . .
C5 C6 C5 118.6(3) . 4_565
C5 C6 C7 120.69(13) . .
C5 C6 C7 120.69(13) 4_565 .
N2 C7 C6 180.0 . .
C2 C8 H3 109.5 . .
C2 C8 H2 109.5 . .
H3 C8 H2 109.5 . .
C2 C8 H1 109.5 . .
H3 C8 H1 109.5 . .
H2 C8 H1 109.5 . .
C2 C9 H6 109.5 . .
C2 C9 H5 109.5 . .
H6 C9 H5 109.5 . .
C2 C9 H4 109.5 . .
H6 C9 H4 109.5 . .
H5 C9 H4 109.5 . .

loop_
_geom_bond_atom_site_label_1
_geom_bond_atom_site_label_2
_geom_bond_distance
_geom_bond_site_symmetry_2
N1 O1 1.2550(10) .
N1 C1 1.319(2) .
N1 C2 1.488(2) .
N2 C7 1.129(4) .
F1 C4 1.336(2) .
F2 C5 1.332(2) .
C1 N1 1.319(2) 4_565
C1 C3 1.480(4) .
C2 C9 1.516(3) .
C2 C8 1.522(3) .
C2 C2 1.568(4) 4_565
C3 C4 1.381(2) 4_565
C3 C4 1.381(2) .
C4 C5 1.377(3) .
C5 C6 1.383(3) .
C6 C5 1.383(3) 4_565
C6 C7 1.437(4) .
C8 H3 0.9600 .
C8 H2 0.9600 .
C8 H1 0.9600 .
C9 H6 0.9600 .
C9 H5 0.9600 .
C9 H4 0.9600 .

loop_
_geom_torsion_atom_site_label_1
_geom_torsion_atom_site_label_2
_geom_torsion_atom_site_label_3
_geom_torsion_atom_site_label_4
_geom_torsion
_geom_torsion_site_symmetry_1
_geom_torsion_site_symmetry_4
O1 N1 C1 N1 174.5(3) . 4_565
C2 N1 C1 N1 -6.06(10) . 4_565
O1 N1 C1 C3 -5.5(3) . .
C2 N1 C1 C3 173.94(10) . .
O1 N1 C2 C9 -43.9(3) . .
C1 N1 C2 C9 136.70(18) . .
O1 N1 C2 C8 74.5(3) . .
C1 N1 C2 C8 -104.84(18) . .
O1 N1 C2 C2 -166.2(3) . 4_565
C1 N1 C2 C2 14.4(2) . 4_565
N1 C1 C3 C4 113.42(14) . 4_565
N1 C1 C3 C4 -66.58(14) 4_565 4_565
N1 C1 C3 C4 -66.58(14) . .
N1 C1 C3 C4 113.42(14) 4_565 .
C4 C3 C4 F1 178.7(2) 4_565 .
C1 C3 C4 F1 -1.3(2) . .
C4 C3 C4 C5 0.68(13) 4_565 .
C1 C3 C4 C5 -179.32(13) . .
F1 C4 C5 F2 -0.5(3) . .
C3 C4 C5 F2 177.55(16) . .
F1 C4 C5 C6 -179.40(16) . .
C3 C4 C5 C6 -1.4(3) . .
F2 C5 C6 C5 -178.2(2) . 4_565
C4 C5 C6 C5 0.67(13) . 4_565
F2 C5 C6 C7 1.8(2) . .
C4 C5 C6 C7 -179.33(13) . .
C5 C6 C7 N2 0(69) . .
C5 C6 C7 N2 0(52) 4_565 .
